data_1511828
loop_
_publ_author_name
'Sakai, Ken-ichi'
'Nagahara, Kenta'
'Yoshii, Yuuya'
'Hoshino, Norihisa'
'Akutagawa, Tomoyuki'

_publ_section_title
;
 Structural and Spectroscopic Study of 6,7-Dicyano-Substituted Lumazine
 with High Electron Affinity and Proton Acidity
;
_journal_issue 17
_journal_name_full 'The Journal of Physical Chemistry A'
_journal_page_first 3614
_journal_paper_doi 10.1021/jp401528c
_journal_volume 117
_journal_year 2013
_chemical_formula_moiety 'C11 H4 N6 O2 S2'
_chemical_formula_sum 'C11 H4 N6 O2 S2'
_chemical_formula_weight 316.31
_space_group_IT_number 14
_symmetry_cell_setting monoclinic
_symmetry_Int_Tables_number 14
_symmetry_space_group_name_Hall '-P 2ybc'
_symmetry_space_group_name_H-M 'P 1 21/c 1'
_atom_sites_solution_hydrogens geom
_atom_sites_solution_primary direct
_atom_sites_solution_secondary difmap
_cell_angle_alpha 90.0000
_cell_angle_beta 113.5340(7)
_cell_angle_gamma 90.0000
_cell_formula_units_Z 4
_cell_length_a 12.4709(3)
_cell_length_b 6.73238(12)
_cell_length_c 15.9897(3)
_cell_measurement_reflns_used 9430
_cell_measurement_temperature 113
_cell_measurement_theta_max 68.20
_cell_measurement_theta_min 3.02
_cell_volume 1230.81(4)
_computing_cell_refinement 'RAPID AUTO'
_computing_data_collection 'RAPID AUTO (Rigaku, ????)'
_computing_data_reduction 'RAPID AUTO'
_computing_molecular_graphics 'CrystalStructure 4.0'
_computing_publication_material 'CrystalStructure 4.0 (Rigaku, 2010)'
_computing_structure_refinement 'SHELXL97 (Sheldrick, 2008)'
_computing_structure_solution 'Il Milione (Burla, et al., 2007)'
_diffrn_ambient_temperature 113
_diffrn_detector_area_resol_mean 10.000
_diffrn_measured_fraction_theta_full 1.000
_diffrn_measured_fraction_theta_max 1.000
_diffrn_measurement_device_type 'Rigaku R-AXIS RAPID'
_diffrn_measurement_method \w
_diffrn_radiation_type 'Cu K\a'
_diffrn_radiation_wavelength 1.54187
_diffrn_reflns_av_R_equivalents 0.0580
_diffrn_reflns_limit_h_max 15
_diffrn_reflns_limit_h_min -14
_diffrn_reflns_limit_k_max 8
_diffrn_reflns_limit_k_min -7
_diffrn_reflns_limit_l_max 18
_diffrn_reflns_limit_l_min -19
_diffrn_reflns_number 13169
_diffrn_reflns_theta_full 68.20
_diffrn_reflns_theta_max 68.20
_diffrn_standards_number 0
_exptl_absorpt_coefficient_mu 4.087
_exptl_absorpt_correction_T_max 0.815
_exptl_absorpt_correction_T_min 0.692
_exptl_absorpt_correction_type multi-scan
_exptl_absorpt_process_details 'ABSCOR (Rigaku, 1995)'
_exptl_crystal_colour black
_exptl_crystal_density_diffrn 1.707
_exptl_crystal_density_method 'not measured'
_exptl_crystal_description platelet
_exptl_crystal_F_000 640.00
_exptl_crystal_size_max 0.300
_exptl_crystal_size_mid 0.200
_exptl_crystal_size_min 0.050
_refine_diff_density_max 0.340
_refine_diff_density_min -0.490
_refine_ls_extinction_method none
_refine_ls_goodness_of_fit_ref 1.071
_refine_ls_hydrogen_treatment refxyz
_refine_ls_number_parameters 206
_refine_ls_number_reflns 2239
_refine_ls_number_restraints 0
_refine_ls_R_factor_gt 0.0361
_refine_ls_shift/su_max 0.001
_refine_ls_structure_factor_coef Fsqd
_refine_ls_weighting_details 'w = 1/[\s^2^(Fo^2^)+(0.0632P)^2^+0.3777P] where P=(Fo^2^+2Fc^2^)/3'
_refine_ls_weighting_scheme calc
_refine_ls_wR_factor_ref 0.0954
_reflns_number_gt 2094
_reflns_number_total 2239
_reflns_threshold_expression F^2^>2.0\s(F^2^)
_cod_data_source_file jp401528c_si_004.cif
_cod_data_source_block TTF-DCNLH2
_cod_database_code 1511828

loop_
_symmetry_equiv_pos_site_id
_symmetry_equiv_pos_as_xyz
1 +X,+Y,+Z
2 -X,1/2+Y,1/2-Z
3 -X,-Y,-Z
4 +X,1/2-Y,1/2+Z

loop_
_atom_site_label
_atom_site_type_symbol
_atom_site_fract_x
_atom_site_fract_y
_atom_site_fract_z
_atom_site_U_iso_or_equiv
_atom_site_adp_type
_atom_site_occupancy
_atom_site_symmetry_multiplicity
_atom_site_calc_flag
S1 S 0.46726(4) 0.07748(7) 0.85773(3) 0.02241(16) Uani 1.0 4 d
S2 S 0.41973(4) -0.28531(6) 0.94154(3) 0.02209(16) Uani 1.0 4 d
O1 O 0.04588(10) 0.23354(17) 0.54499(7) 0.0183(3) Uani 1.0 4 d
O2 O 0.06909(10) -0.32897(17) 0.70819(8) 0.0176(3) Uani 1.0 4 d
N1 N 0.13181(12) 0.2570(3) 0.69941(9) 0.0159(3) Uani 1.0 4 d
N2 N 0.06384(12) -0.0477(2) 0.62858(10) 0.0161(3) Uani 1.0 4 d
N3 N 0.15287(11) -0.1112(2) 0.87121(9) 0.0154(3) Uani 1.0 4 d
N4 N 0.22920(13) -0.1239(3) 1.10441(10) 0.0237(4) Uani 1.0 4 d
N5 N 0.31704(14) 0.4180(3) 1.08346(11) 0.0273(4) Uani 1.0 4 d
N6 N 0.20735(12) 0.2930(2) 0.85636(9) 0.0163(3) Uani 1.0 4 d
C1 C 0.47696(14) -0.0433(3) 0.95823(11) 0.0198(4) Uani 1.0 4 d
C2 C 0.38173(16) -0.2863(3) 0.82438(13) 0.0257(4) Uani 1.0 4 d
C3 C 0.40253(16) -0.1233(3) 0.78637(12) 0.0254(4) Uani 1.0 4 d
C4 C 0.07809(13) 0.1532(3) 0.61939(11) 0.0156(4) Uani 1.0 4 d
C5 C 0.08867(13) -0.1526(3) 0.70801(11) 0.0148(4) Uani 1.0 4 d
C6 C 0.13752(13) -0.0283(3) 0.79156(11) 0.0146(4) Uani 1.0 4 d
C7 C 0.19510(13) 0.0089(3) 0.94376(11) 0.0165(4) Uani 1.0 4 d
C8 C 0.21210(14) -0.0708(3) 1.03182(11) 0.0176(4) Uani 1.0 4 d
C9 C 0.22476(14) 0.2075(3) 0.93603(11) 0.0165(4) Uani 1.0 4 d
C10 C 0.27568(14) 0.3282(3) 1.01760(11) 0.0189(4) Uani 1.0 4 d
C11 C 0.16018(13) 0.1744(3) 0.78353(11) 0.0150(4) Uani 1.0 4 d
H1 H 0.3815(19) -0.106(4) 0.7215(16) 0.033(6) Uiso 1.0 4 d
H2 H 0.3468(19) -0.414(4) 0.7951(15) 0.027(6) Uiso 1.0 4 d
H3 H 0.133(2) 0.378(4) 0.6927(16) 0.030(6) Uiso 1.0 4 d
H4 H 0.0359(19) -0.103(4) 0.5811(17) 0.026(6) Uiso 1.0 4 d

loop_
_atom_site_aniso_label
_atom_site_aniso_U_11
_atom_site_aniso_U_22
_atom_site_aniso_U_33
_atom_site_aniso_U_12
_atom_site_aniso_U_13
_atom_site_aniso_U_23
S1 0.0224(3) 0.0277(3) 0.0180(3) 0.00002(16) 0.00900(19) 0.00485(16)
S2 0.0231(3) 0.0213(3) 0.0231(3) 0.00203(15) 0.01051(19) 0.00349(16)
O1 0.0228(7) 0.0161(6) 0.0159(6) -0.0016(5) 0.0077(5) 0.0011(5)
O2 0.0204(6) 0.0123(6) 0.0224(6) -0.0014(5) 0.0110(5) -0.0001(5)
N1 0.0207(8) 0.0114(7) 0.0162(7) -0.0021(6) 0.0077(6) -0.0003(6)
N2 0.0196(7) 0.0144(8) 0.0148(7) -0.0012(6) 0.0074(6) -0.0028(6)
N3 0.0149(7) 0.0157(7) 0.0177(7) 0.0022(6) 0.0088(6) 0.0008(6)
N4 0.0246(8) 0.0265(9) 0.0212(8) 0.0014(7) 0.0105(6) 0.0032(7)
N5 0.0310(9) 0.0292(9) 0.0231(9) -0.0034(7) 0.0121(7) -0.0052(7)
N6 0.0171(7) 0.0155(7) 0.0173(7) -0.0004(5) 0.0080(6) -0.0015(6)
C1 0.0181(8) 0.0224(9) 0.0203(8) 0.0026(7) 0.0091(7) 0.0038(7)
C2 0.0241(9) 0.0294(11) 0.0238(9) 0.0031(8) 0.0096(8) -0.0025(8)
C3 0.0229(9) 0.0342(11) 0.0200(9) 0.0043(8) 0.0093(7) -0.0014(8)
C4 0.0144(8) 0.0160(8) 0.0187(8) -0.0004(7) 0.0090(6) -0.0015(7)
C5 0.0126(7) 0.0160(9) 0.0186(8) 0.0007(6) 0.0090(6) 0.0000(7)
C6 0.0130(8) 0.0149(8) 0.0178(8) 0.0017(6) 0.0083(6) 0.0004(7)
C7 0.0153(8) 0.0184(9) 0.0181(8) 0.0028(7) 0.0091(7) 0.0008(7)
C8 0.0169(8) 0.0167(9) 0.0206(9) 0.0010(6) 0.0089(7) -0.0007(7)
C9 0.0158(8) 0.0178(9) 0.0173(8) 0.0015(6) 0.0081(7) -0.0010(7)
C10 0.0206(9) 0.0194(9) 0.0197(9) -0.0004(7) 0.0112(7) 0.0010(7)
C11 0.0137(8) 0.0160(8) 0.0175(8) 0.0010(6) 0.0085(6) -0.0007(7)

loop_
_atom_type_symbol
_atom_type_description
_atom_type_scat_dispersion_real
_atom_type_scat_dispersion_imag
_atom_type_scat_source
C C 0.0181 0.0091
;
International Tables for Crystallography
(1992, Vol. C, Tables 4.2.6.8 and 6.1.1.4)
;
H H 0.0000 0.0000
;
International Tables for Crystallography
(1992, Vol. C, Table 6.1.1.4)
;
O O 0.0492 0.0322
;
International Tables for Crystallography
(1992, Vol. C, Tables 4.2.6.8 and 6.1.1.4)
;
N N 0.0311 0.0180
;
International Tables for Crystallography
(1992, Vol. C, Tables 4.2.6.8 and 6.1.1.4)
;
S S 0.3331 0.5567
;
International Tables for Crystallography
(1992, Vol. C, Tables 4.2.6.8 and 6.1.1.4)
;

loop_
_geom_angle_atom_site_label_1
_geom_angle_atom_site_label_2
_geom_angle_atom_site_label_3
_geom_angle
_geom_angle_publ_flag
_geom_angle_site_symmetry_3
C1 S1 C3 94.83(9) yes .
C1 S2 C2 94.98(9) yes .
C4 N1 C11 123.25(15) yes .
C4 N2 C5 127.62(15) yes .
C6 N3 C7 115.59(15) yes .
C9 N6 C11 114.86(15) yes .
S1 C1 S2 114.46(9) yes .
S1 C1 C1 123.18(14) yes 3_657
S2 C1 C1 122.35(15) yes 3_657
S2 C2 C3 118.04(15) yes .
S1 C3 C2 117.67(15) yes .
O1 C4 N1 122.06(16) yes .
O1 C4 N2 122.17(15) yes .
N1 C4 N2 115.77(15) yes .
O2 C5 N2 122.25(15) yes .
O2 C5 C6 124.08(16) yes .
N2 C5 C6 113.64(14) yes .
N3 C6 C5 118.31(15) yes .
N3 C6 C11 122.35(15) yes .
C5 C6 C11 119.25(16) yes .
N3 C7 C8 118.38(15) yes .
N3 C7 C9 121.68(16) yes .
C8 C7 C9 119.93(15) yes .
N4 C8 C7 175.82(17) yes .
N6 C9 C7 123.10(15) yes .
N6 C9 C10 117.57(15) yes .
C7 C9 C10 119.33(16) yes .
N5 C10 C9 177.85(18) yes .
N1 C11 N6 117.71(15) yes .
N1 C11 C6 120.10(15) yes .
N6 C11 C6 122.18(16) yes .
C4 N1 H3 114.2(15) no .
C11 N1 H3 121.4(17) no .
C4 N2 H4 112.5(17) no .
C5 N2 H4 119.8(18) no .
S2 C2 H2 113.0(14) no .
C3 C2 H2 129.0(15) no .
S1 C3 H1 117.5(14) no .
C2 C3 H1 124.8(14) no .

loop_
_geom_bond_atom_site_label_1
_geom_bond_atom_site_label_2
_geom_bond_distance
_geom_bond_publ_flag
_geom_bond_site_symmetry_2
S1 C1 1.7616(19) yes .
S1 C3 1.7450(19) yes .
S2 C1 1.7557(18) yes .
S2 C2 1.739(2) yes .
O1 C4 1.220(2) yes .
O2 C5 1.212(2) yes .
N1 C4 1.375(2) yes .
N1 C11 1.365(3) yes .
N2 C4 1.379(3) yes .
N2 C5 1.376(3) yes .
N3 C6 1.333(3) yes .
N3 C7 1.338(2) yes .
N4 C8 1.150(3) yes .
N5 C10 1.143(3) yes .
N6 C9 1.334(3) yes .
N6 C11 1.339(2) yes .
C1 C1 1.357(3) yes 3_657
C2 C3 1.329(3) yes .
C5 C6 1.485(3) yes .
C6 C11 1.409(3) yes .
C7 C8 1.441(3) yes .
C7 C9 1.405(3) yes .
C9 C10 1.450(3) yes .
N1 H3 0.82(3) no .
N2 H4 0.79(3) no .
C2 H2 0.99(3) no .
C3 H1 0.97(3) no .

loop_
_geom_contact_atom_site_label_1
_geom_contact_atom_site_label_2
_geom_contact_distance
_geom_contact_publ_flag
_geom_contact_site_symmetry_2
S1 S2 3.2609(7) no 3_657
O1 C5 3.568(2) no .
O1 C11 3.521(2) no .
O2 N3 2.8037(18) no .
O2 C4 3.563(2) no .
N1 C5 2.823(3) no .
N1 C9 3.502(3) no .
N2 C11 2.728(3) no .
N3 N4 3.462(2) no .
N3 N6 2.838(2) no .
N4 C9 3.480(3) no .
N4 C10 3.489(3) no .
N5 N6 3.435(2) no .
N5 C7 3.489(3) no .
N5 C8 3.516(3) no .
C4 C6 2.827(3) no .
C6 C8 3.585(3) no .
C6 C9 2.652(3) no .
C7 C11 2.665(3) no .
C8 C10 2.836(3) no .
C10 C11 3.585(3) no .
S1 N6 3.5433(17) no .
S1 C11 3.5875(17) no .
S2 S2 3.5876(6) no 3_647
S2 N3 3.2749(14) no .
S2 N5 3.575(2) no 3_657
S2 C7 3.4428(19) no .
S2 C10 3.5996(19) no 3_657
O1 O1 3.4573(16) no 3_556
O1 N2 2.8474(18) no 3_556
O1 N3 3.418(3) no 2_556
O1 N4 3.4426(17) no 2_556
O1 N4 3.3618(19) no 4_554
O1 N5 3.346(3) no 4_554
O1 C4 3.5822(19) no 3_556
O1 C7 3.596(3) no 2_556
O1 C7 3.390(3) no 4_554
O1 C8 3.231(2) no 2_556
O1 C8 3.138(3) no 4_554
O1 C9 3.358(3) no 4_554
O1 C10 3.095(3) no 4_554
O2 N1 2.9138(19) no 1_545
O2 N1 3.428(3) no 2_546
O2 N3 3.1746(17) no 2_546
O2 N4 3.080(3) no 4_544
O2 N6 3.4352(17) no 1_545
O2 N6 3.2838(19) no 2_546
O2 C2 3.599(2) no .
O2 C5 3.538(3) no 2_546
O2 C6 2.906(3) no 2_546
O2 C7 3.3994(17) no 2_546
O2 C9 3.4725(18) no 2_546
O2 C11 3.582(2) no 1_545
O2 C11 2.915(3) no 2_546
N1 O2 2.9138(19) no 1_565
N1 O2 3.428(3) no 2_556
N1 N3 3.386(2) no 2_556
N1 N4 3.370(3) no 4_554
N2 O1 2.8474(18) no 3_556
N2 N4 3.151(3) no 4_544
N3 S2 3.2749(14) no .
N3 O1 3.418(3) no 2_546
N3 O2 3.1746(17) no 2_556
N3 N1 3.386(2) no 2_546
N3 C2 3.436(3) no .
N3 C4 3.344(3) no 2_546
N4 O1 3.4426(17) no 2_546
N4 O1 3.3618(19) no 4_555
N4 O2 3.080(3) no 4_545
N4 N1 3.370(3) no 4_555
N4 N2 3.151(3) no 4_545
N4 N5 3.334(3) no 1_545
N4 C2 3.318(3) no 4_545
N4 C3 3.318(3) no 4_545
N4 C5 3.224(3) no 4_545
N5 S2 3.575(2) no 3_657
N5 O1 3.346(3) no 4_555
N5 N4 3.334(3) no 1_565
N5 C2 3.556(3) no 3_657
N5 C3 3.288(3) no 4_555
N5 C4 3.287(3) no 4_555
N6 S1 3.5433(17) no .
N6 O2 3.4352(17) no 1_565
N6 O2 3.2838(19) no 2_556
N6 C5 3.433(3) no 2_556
C1 C7 3.447(3) no .
C1 C9 3.461(3) no .
C1 C9 3.591(3) no 3_657
C1 C10 3.520(3) no 3_657
C2 O2 3.599(2) no .
C2 N3 3.436(3) no .
C2 N4 3.318(3) no 4_544
C2 N5 3.556(3) no 3_657
C2 C5 3.493(3) no .
C2 C6 3.360(3) no .
C3 N4 3.318(3) no 4_544
C3 N5 3.288(3) no 4_554
C3 C6 3.400(3) no .
C4 O1 3.5822(19) no 3_556
C4 N3 3.344(3) no 2_556
C4 N5 3.287(3) no 4_554
C4 C10 3.455(3) no 4_554
C5 O2 3.538(3) no 2_556
C5 N4 3.224(3) no 4_544
C5 N6 3.433(3) no 2_546
C5 C2 3.493(3) no .
C5 C11 3.368(3) no 2_546
C6 O2 2.906(3) no 2_556
C6 C2 3.360(3) no .
C6 C3 3.400(3) no .
C7 S2 3.4428(19) no .
C7 O1 3.596(3) no 2_546
C7 O1 3.390(3) no 4_555
C7 O2 3.3994(17) no 2_556
C7 C1 3.447(3) no .
C8 O1 3.231(2) no 2_546
C8 O1 3.138(3) no 4_555
C9 O1 3.358(3) no 4_555
C9 O2 3.4725(18) no 2_556
C9 C1 3.461(3) no .
C9 C1 3.591(3) no 3_657
C10 S2 3.5996(19) no 3_657
C10 O1 3.095(3) no 4_555
C10 C1 3.520(3) no 3_657
C10 C4 3.455(3) no 4_555
C11 S1 3.5875(17) no .
C11 O2 3.582(2) no 1_565
C11 O2 2.915(3) no 2_556
C11 C5 3.368(3) no 2_556
S2 H1 3.57(3) no .
O1 H3 2.38(3) no .
O1 H4 2.35(3) no .
O2 H4 2.44(3) no .
N1 H4 3.01(3) no .
N2 H3 3.05(3) no .
N6 H3 2.47(3) no .
C1 H1 3.51(3) no .
C1 H2 3.51(2) no .
C6 H3 3.15(3) no .
C6 H4 3.13(3) no .
C11 H4 3.51(3) no .
H1 H2 2.51(4) no .
S1 H1 3.41(3) no 2_656
O1 H4 2.06(3) no 3_556
O2 H2 3.23(3) no .
O2 H3 2.18(3) no 1_545
N1 H2 3.34(2) no 1_565
N2 H4 3.24(3) no 3_556
N3 H3 3.30(3) no 2_546
N4 H1 2.75(2) no 4_545
N4 H2 2.82(2) no 4_545
N4 H3 2.74(3) no 4_555
N4 H4 2.94(3) no 4_545
N5 H1 2.39(3) no 4_555
N6 H2 3.04(3) no 1_565
C4 H4 2.96(3) no 3_556
C5 H1 3.58(3) no .
C5 H2 3.44(3) no .
C5 H3 3.23(3) no 1_545
C6 H3 3.54(3) no 2_546
C8 H3 3.36(3) no 4_555
C8 H4 3.42(3) no 4_545
C9 H4 3.40(3) no 2_556
C10 H1 3.53(3) no 4_555
C10 H4 3.59(3) no 2_556
C11 H2 3.57(3) no 1_565
H1 S1 3.41(3) no 2_646
H1 N4 2.75(2) no 4_544
H1 N5 2.39(3) no 4_554
H1 C5 3.58(3) no .
H1 C10 3.53(3) no 4_554
H2 O2 3.23(3) no .
H2 N1 3.34(2) no 1_545
H2 N4 2.82(2) no 4_544
H2 N6 3.04(3) no 1_545
H2 C5 3.44(3) no .
H2 C11 3.57(3) no 1_545
H2 H3 2.87(3) no 1_545
H3 O2 2.18(3) no 1_565
H3 N3 3.30(3) no 2_556
H3 N4 2.74(3) no 4_554
H3 C5 3.23(3) no 1_565
H3 C6 3.54(3) no 2_556
H3 C8 3.36(3) no 4_554
H3 H2 2.87(3) no 1_565
H4 O1 2.06(3) no 3_556
H4 N2 3.24(3) no 3_556
H4 N4 2.94(3) no 4_544
H4 C4 2.96(3) no 3_556
H4 C8 3.42(3) no 4_544
H4 C9 3.40(3) no 2_546
H4 C10 3.59(3) no 2_546
H4 H4 2.75(4) no 3_556

loop_
_geom_hbond_atom_site_label_D
_geom_hbond_atom_site_label_H
_geom_hbond_atom_site_label_A
_geom_hbond_site_symmetry_A
_geom_hbond_distance_DA
_geom_hbond_distance_DH
_geom_hbond_distance_HA
_geom_hbond_angle_DHA
_geom_hbond_publ_flag
N1 H3 O2 1_565 2.9138(19) 0.824 2.18(3) 148(3) no
N2 H4 O1 3_556 2.8474(18) 0.789 2.06(3) 176(3) no

loop_
_geom_torsion_atom_site_label_1
_geom_torsion_atom_site_label_2
_geom_torsion_atom_site_label_3
_geom_torsion_atom_site_label_4
_geom_torsion
_geom_torsion_publ_flag
_geom_torsion_site_symmetry_3
_geom_torsion_site_symmetry_4
C1 S1 C3 C2 0.44(16) no . .
C3 S1 C1 S2 -1.13(12) no . .
C3 S1 C1 C1 179.85(14) no . 3_657
C1 S2 C2 C3 -1.05(16) no . .
C2 S2 C1 S1 1.30(12) no . .
C2 S2 C1 C1 -179.67(14) no . 3_657
C4 N1 C11 N6 -176.94(15) no . .
C4 N1 C11 C6 1.8(3) no . .
C11 N1 C4 O1 174.53(16) no . .
C11 N1 C4 N2 -6.0(3) no . .
C4 N2 C5 O2 177.49(16) no . .
C4 N2 C5 C6 -0.7(3) no . .
C5 N2 C4 O1 -175.01(16) no . .
C5 N2 C4 N1 5.5(3) no . .
C6 N3 C7 C8 179.09(13) no . .
C6 N3 C7 C9 -2.1(3) no . .
C7 N3 C6 C5 -178.83(13) no . .
C7 N3 C6 C11 -2.2(3) no . .
C9 N6 C11 N1 175.05(14) no . .
C9 N6 C11 C6 -3.7(3) no . .
C11 N6 C9 C7 -0.7(3) no . .
C11 N6 C9 C10 179.99(14) no . .
S1 C1 C1 S1 180(0) no 3_657 3_657
S1 C1 C1 S2 -1.1(3) no 3_657 3_657
S2 C1 C1 S1 1.1(3) no 3_657 3_657
S2 C1 C1 S2 180(0) no 3_657 3_657
S2 C2 C3 S1 0.4(3) no . .
O2 C5 C6 N3 -5.2(3) no . .
O2 C5 C6 C11 178.05(15) no . .
N2 C5 C6 N3 172.98(14) no . .
N2 C5 C6 C11 -3.8(3) no . .
N3 C6 C11 N1 -173.27(14) no . .
N3 C6 C11 N6 5.4(3) no . .
C5 C6 C11 N1 3.3(3) no . .
C5 C6 C11 N6 -178.00(14) no . .
N3 C7 C9 N6 3.7(3) no . .
N3 C7 C9 C10 -176.92(14) no . .
C8 C7 C9 N6 -177.45(15) no . .
C8 C7 C9 C10 1.9(3) no . .
